data_4505824
loop_
_publ_author_name
'Ali, Basem'
'Dance, Ian'
'Scudder, Marcia'
'Craig, Don'

_publ_section_title
;
 Dimorphs of (Ph4P)2[Cd2(SPh)6]: Crystal Packing Analyses and the
 Interplay of Intermolecular and Intramolecular Energies
;
_journal_issue 6
_journal_name_full 'Crystal Growth &amp; Design'
_journal_page_first 601
_journal_paper_doi 10.1021/cg0255422
_journal_volume 2
_journal_year 2002
_chemical_formula_moiety '2(C24 H20 P 1+), C36 H30 Cd2 S6 2-'
_chemical_formula_sum 'C84 H70 Cd2 P2 S6'
_chemical_formula_weight 1558.6
_space_group_IT_number 2
_symmetry_cell_setting triclinic
_symmetry_space_group_name_Hall '-P 1'
_symmetry_space_group_name_H-M 'P -1'
_atom_type_scat_source 'International Tables for X-ray Crystallography, Vol. IV'
_audit_creation_method 'RAELSPUB and manual entry'
_cell_angle_alpha 73.33(3)
_cell_angle_beta 72.54(3)
_cell_angle_gamma 88.86(2)
_cell_formula_units_Z 1
_cell_length_a 10.996(4)
_cell_length_b 12.903(5)
_cell_length_c 14.276(6)
_cell_measurement_reflns_used 25
_cell_measurement_temperature 294
_cell_measurement_theta_max 18
_cell_measurement_theta_min 15
_cell_volume 1846.1(13)
_diffrn_measurement_device_type 'Nonius CAD-4'
_diffrn_measurement_method \w--2\q
_diffrn_radiation_type 'Mo K\a'
_diffrn_radiation_wavelength 0.71073
_diffrn_reflns_av_R_equivalents 0.012
_diffrn_reflns_limit_h_max 0
_diffrn_reflns_limit_h_min -13
_diffrn_reflns_limit_k_max 15
_diffrn_reflns_limit_k_min -15
_diffrn_reflns_limit_l_max 17
_diffrn_reflns_limit_l_min -17
_diffrn_reflns_number 6843
_diffrn_reflns_theta_max 25
_diffrn_standards_decay_% 5
_diffrn_standards_interval_time 30min
_diffrn_standards_number 1
_exptl_absorpt_coefficient_mu 0.822
_exptl_absorpt_correction_type none
_exptl_crystal_colour colourless
_exptl_crystal_density_diffrn 1.40
_exptl_crystal_density_method 'not measured'
_exptl_crystal_description irregular
_exptl_crystal_F_000 796.0
_exptl_crystal_size_rad 0.15
_refine_diff_density_max 0.60
_refine_diff_density_min -0.90
_refine_ls_extinction_method none
_refine_ls_goodness_of_fit_ref 1.30
_refine_ls_hydrogen_treatment noref
_refine_ls_number_parameters 183
_refine_ls_number_reflns 4647
_refine_ls_R_factor_gt 0.034
_refine_ls_shift/su_max 0.014
_refine_ls_structure_factor_coef F
_refine_ls_weighting_details 'w = 1/[\s^2^(F) + 0.0016F^2^]'
_refine_ls_weighting_scheme calc
_refine_ls_wR_factor_ref 0.041
_reflns_number_gt 4647
_reflns_number_total 6470
_reflns_threshold_expression I>3\s(I)
_cod_data_source_file cg0255422_s1.cif
_cod_data_source_block '[Ph4P]2[Cd2(SPh)6]'
_cod_depositor_comments
;
 Changing the _atom_site_occupancy data item value from '?' to '1'
 for all fully occupied atoms.

 Antanas Vaitkus,
 2017-02-14
;
_cod_original_cell_volume 1846(1)
_cod_database_code 4505824

loop_
_symmetry_equiv_pos_site_id
_symmetry_equiv_pos_as_xyz
1 x,y,z
2 -x,-y,-z

loop_
_atom_site_label
_atom_site_fract_x
_atom_site_fract_y
_atom_site_fract_z
_atom_site_U_iso_or_equiv
_atom_site_adp_type
_atom_site_type_symbol
_atom_site_occupancy
P 0.79342(10) 0.42359(7) 0.40802(7) 0.0451(2) Uani P 1
C1 0.8306(3) 0.5650(2) 0.3397(2) 0.057(1) Uani C 1
C2 0.9534(3) 0.6114(2) 0.3142(2) 0.0743(9) Uani C 1
C3 0.9786(3) 0.7226(3) 0.2685(3) 0.100(2) Uani C 1
C4 0.8825(4) 0.7861(2) 0.2485(3) 0.108(2) Uani C 1
C5 0.7608(4) 0.7409(2) 0.2735(3) 0.101(1) Uani C 1
C6 0.7339(3) 0.6298(3) 0.3193(3) 0.0754(9) Uani C 1
C7 0.7282(3) 0.4044(2) 0.5431(2) 0.0442(9) Uani C 1
C8 0.6902(3) 0.4918(2) 0.5807(2) 0.070(1) Uani C 1
C9 0.6354(3) 0.4743(2) 0.6857(2) 0.090(1) Uani C 1
C10 0.6189(3) 0.3711(2) 0.7518(2) 0.076(1) Uani C 1
C11 0.6563(3) 0.2843(2) 0.7153(2) 0.067(1) Uani C 1
C12 0.7112(3) 0.3003(2) 0.6106(2) 0.0550(9) Uani C 1
C13 0.6789(3) 0.3722(2) 0.3625(2) 0.051(1) Uani C 1
C14 0.5766(3) 0.3007(2) 0.4303(2) 0.060(1) Uani C 1
C15 0.4969(3) 0.2535(2) 0.3923(2) 0.069(1) Uani C 1
C16 0.5192(3) 0.2776(2) 0.2882(2) 0.072(1) Uani C 1
C17 0.6201(3) 0.3481(3) 0.2207(2) 0.077(1) Uani C 1
C18 0.7008(3) 0.3960(2) 0.2574(2) 0.065(1) Uani C 1
C19 0.9365(2) 0.3529(2) 0.3854(2) 0.0513(9) Uani C 1
C20 0.9797(3) 0.3192(2) 0.2978(2) 0.0675(9) Uani C 1
C21 1.0900(3) 0.2637(3) 0.2816(2) 0.083(1) Uani C 1
C22 1.1559(3) 0.2423(3) 0.3521(3) 0.084(1) Uani C 1
C23 1.1139(3) 0.2753(3) 0.4389(3) 0.086(1) Uani C 1
C24 1.0037(3) 0.3309(2) 0.4562(2) 0.0692(9) Uani C 1
Cd 0.40014(3) 0.07341(2) 0.07719(2) 0.0468(1) Uani Cd 1
S1Tp1 0.48839(9) 0.26025(7) 0.04408(8) 0.0526(9) Uani S 1
C1Tp1 0.3592(2) 0.3417(2) 0.0356(2) 0.0497(7) Uani C 1
C2Tp1 0.3486(3) 0.4318(2) 0.0718(2) 0.0600(7) Uani C 1
C3Tp1 0.2510(3) 0.4991(2) 0.0646(3) 0.078(1) Uani C 1
C4Tp1 0.1613(3) 0.4783(2) 0.0213(3) 0.089(1) Uani C 1
C5Tp1 0.1705(3) 0.3893(3) -0.0149(3) 0.079(1) Uani C 1
C6Tp1 0.2679(3) 0.3219(2) -0.0079(2) 0.0586(6) Uani C 1
S1Tp2 0.19964(10) -0.00604(9) 0.21652(8) 0.061(2) Uani S 1
C1Tp2 0.2387(2) -0.0202(2) 0.3305(2) 0.053(1) Uani C 1
C2Tp2 0.3622(3) -0.0053(2) 0.3335(2) 0.053(1) Uani C 1
C3Tp2 0.3862(3) -0.0189(3) 0.4253(2) 0.069(2) Uani C 1
C4Tp2 0.2878(3) -0.0476(2) 0.5166(2) 0.079(3) Uani C 1
C5Tp2 0.1648(3) -0.0626(2) 0.5149(2) 0.074(3) Uani C 1
C6Tp2 0.1404(2) -0.0491(2) 0.4233(2) 0.064(2) Uani C 1
S1Tp3 0.4073(3) 0.0487(3) -0.0976(2) 0.0462(8) Uani S 0.54
C1Tp3 0.2946(4) -0.0478(4) -0.0964(4) 0.047(1) Uani C 0.54
C2Tp3 0.2607(5) -0.0374(4) -0.1848(3) 0.063(2) Uani C 0.54
C3Tp3 0.1657(6) -0.1053(5) -0.1847(4) 0.087(3) Uani C 0.54
C4Tp3 0.1019(5) -0.1854(4) -0.0964(5) 0.091(3) Uani C 0.54
C5Tp3 0.1344(5) -0.1967(4) -0.0081(4) 0.077(3) Uani C 0.54
C6Tp3 0.2293(5) -0.1290(4) -0.0080(3) 0.057(2) Uani C 0.54
S1Tp3' 0.4115(3) 0.0530(3) -0.0999(2) 0.0465(8) Uani S 0.46
C1Tp3' 0.2700(4) -0.0211(4) -0.0855(5) 0.045(1) Uani C 0.46
C2Tp3' 0.1498(5) -0.0005(5) -0.0292(4) 0.053(2) Uani C 0.46
C3Tp3' 0.0405(4) -0.0488(5) -0.0312(5) 0.067(3) Uani C 0.46
C4Tp3' 0.0481(5) -0.1190(5) -0.0892(5) 0.082(3) Uani C 0.46
C5Tp3' 0.1665(7) -0.1403(5) -0.1454(5) 0.083(3) Uani C 0.46
C6Tp3' 0.2760(5) -0.0921(5) -0.1436(5) 0.061(2) Uani C 0.46
HC2 1.0234 0.5650 0.3288 0.086 Uani H 1
HC3 1.0670 0.7563 0.2500 0.129 Uani H 1
HC4 0.9012 0.8660 0.2156 0.138 Uani H 1
HC5 0.6914 0.7879 0.2586 0.133 Uani H 1
HC6 0.6453 0.5968 0.3375 0.087 Uani H 1
HC8 0.7022 0.5669 0.5324 0.094 Uani H 1
HC9 0.6079 0.5370 0.7131 0.132 Uani H 1
HC10 0.5794 0.3591 0.8273 0.095 Uani H 1
HC11 0.6439 0.2094 0.7642 0.089 Uani H 1
HC12 0.7384 0.2371 0.5839 0.073 Uani H 1
HC14 0.5604 0.2833 0.5061 0.072 Uani H 1
HC15 0.4231 0.2020 0.4408 0.086 Uani H 1
HC16 0.4614 0.2433 0.2613 0.084 Uani H 1
HC17 0.6355 0.3651 0.1450 0.102 Uani H 1
HC18 0.7743 0.4474 0.2083 0.079 Uani H 1
HC20 0.9316 0.3348 0.2465 0.085 Uani H 1
HC21 1.1214 0.2393 0.2186 0.112 Uani H 1
HC22 1.2352 0.2023 0.3400 0.104 Uani H 1
HC23 1.1626 0.2594 0.4898 0.118 Uani H 1
HC24 0.9730 0.3550 0.5195 0.088 Uani H 1
HC2Tp1 0.4129 0.4480 0.1034 0.067 Uani H 1
HC3Tp1 0.2451 0.5634 0.0911 0.097 Uani H 1
HC4Tp1 0.0904 0.5272 0.0161 0.117 Uani H 1
HC5Tp1 0.1058 0.3737 -0.0465 0.100 Uani H 1
HC6Tp1 0.2732 0.2577 -0.0345 0.063 Uani H 1
HC2Tp2 0.4347 0.0155 0.2680 0.051 Uani H 1
HC3Tp2 0.4758 -0.0078 0.4258 0.081 Uani H 1
HC4Tp2 0.3054 -0.0574 0.5833 0.099 Uani H 1
HC5Tp2 0.0929 -0.0834 0.5808 0.088 Uani H 1
HC6Tp2 0.0506 -0.0604 0.4234 0.073 Uani H 1
HC2Tp3 0.3061 0.0203 -0.2495 0.072 Uani H 0.54
HC3Tp3 0.1428 -0.0965 -0.2491 0.117 Uani H 0.54
HC4Tp3 0.0329 -0.2347 -0.0964 0.120 Uani H 0.54
HC5Tp3 0.0886 -0.2546 0.0563 0.096 Uani H 0.54
HC6Tp3 0.2517 -0.1383 0.0567 0.066 Uani H 0.54
HC2Tp3' 0.1426 0.0502 0.0133 0.063 Uani H 0.46
HC3Tp3' -0.0450 -0.0329 0.0098 0.083 Uani H 0.46
HC4Tp3' -0.0314 -0.1540 -0.0906 0.107 Uani H 0.46
HC5Tp3' 0.1729 -0.1911 -0.1877 0.115 Uani H 0.46
HC6Tp3' 0.3612 -0.1084 -0.1848 0.072 Uani H 0.46

loop_
_atom_site_aniso_label
_atom_site_aniso_U_11
_atom_site_aniso_U_22
_atom_site_aniso_U_33
_atom_site_aniso_U_12
_atom_site_aniso_U_13
_atom_site_aniso_U_23
_atom_site_aniso_type_symbol
P 0.0536(6) 0.0396(5) 0.0419(5) -0.0030(4) -0.0163(5) -0.0099(4) P
C1 0.074(2) 0.049(1) 0.044(2) -0.008(1) -0.024(2) -0.001(1) C
C2 0.084(2) 0.061(1) 0.067(2) -0.023(1) -0.027(2) 0.004(1) C
C3 0.126(2) 0.064(1) 0.093(2) -0.038(2) -0.043(2) 0.012(1) C
C4 0.163(4) 0.052(1) 0.103(3) -0.023(1) -0.064(3) 0.012(1) C
C5 0.145(3) 0.052(1) 0.111(3) 0.003(1) -0.068(3) 0.003(1) C
C6 0.097(2) 0.052(1) 0.078(2) 0.003(1) -0.045(2) -0.002(1) C
C7 0.048(2) 0.036(1) 0.0472(9) 0.002(1) -0.0140(9) -0.0111(7) C
C8 0.104(2) 0.045(1) 0.0528(9) 0.012(1) -0.011(1) -0.0185(8) C
C9 0.137(3) 0.066(1) 0.055(1) 0.018(2) -0.008(1) -0.025(1) C
C10 0.096(3) 0.074(2) 0.0486(9) 0.007(2) -0.009(1) -0.0166(8) C
C11 0.083(2) 0.059(1) 0.0479(9) 0.001(2) -0.012(1) -0.0054(8) C
C12 0.068(2) 0.041(1) 0.0484(9) 0.002(1) -0.014(1) -0.0060(8) C
C13 0.053(1) 0.049(2) 0.055(1) 0.004(1) -0.020(1) -0.018(1) C
C14 0.058(1) 0.056(2) 0.067(1) -0.004(1) -0.023(1) -0.015(1) C
C15 0.064(2) 0.061(2) 0.089(2) -0.003(1) -0.034(1) -0.023(2) C
C16 0.069(2) 0.074(2) 0.093(2) 0.008(1) -0.040(2) -0.040(2) C
C17 0.075(2) 0.100(3) 0.073(1) 0.001(2) -0.034(1) -0.039(2) C
C18 0.065(1) 0.079(2) 0.057(1) -0.001(1) -0.024(1) -0.024(1) C
C19 0.046(1) 0.051(2) 0.051(2) -0.012(1) -0.004(1) -0.016(1) C
C20 0.062(1) 0.073(2) 0.060(2) 0.000(1) 0.000(1) -0.030(1) C
C21 0.064(2) 0.080(2) 0.094(2) 0.002(1) 0.006(1) -0.038(2) C
C22 0.050(1) 0.064(2) 0.131(3) -0.004(1) -0.010(1) -0.034(2) C
C23 0.066(1) 0.078(2) 0.129(3) 0.008(1) -0.041(2) -0.040(2) C
C24 0.063(1) 0.072(2) 0.083(2) 0.003(1) -0.030(1) -0.031(2) C
Cd 0.0497(2) 0.0422(2) 0.0514(2) 0.0031(1) -0.0185(1) -0.0149(1) Cd
S1Tp1 0.0554(9) 0.0458(9) 0.062(1) -0.0011(5) -0.0252(7) -0.0163(6) S
C1Tp1 0.0554(9) 0.0422(9) 0.056(1) -0.0019(5) -0.0226(8) -0.0155(6) C
C2Tp1 0.065(1) 0.0458(8) 0.073(2) -0.0024(8) -0.020(1) -0.024(1) C
C3Tp1 0.073(2) 0.049(1) 0.110(3) 0.006(1) -0.020(2) -0.028(2) C
C4Tp1 0.073(2) 0.061(2) 0.132(3) 0.016(1) -0.038(2) -0.020(2) C
C5Tp1 0.070(2) 0.069(2) 0.108(3) 0.009(1) -0.048(2) -0.017(2) C
C6Tp1 0.061(1) 0.054(1) 0.069(2) -0.0004(8) -0.033(1) -0.0162(9) C
S1Tp2 0.043(2) 0.066(2) 0.070(1) -0.0042(7) -0.0165(7) -0.0162(7) S
C1Tp2 0.045(1) 0.048(2) 0.059(1) -0.0017(8) -0.007(1) -0.0110(9) C
C2Tp2 0.049(1) 0.052(2) 0.055(1) -0.0007(8) -0.013(1) -0.0138(9) C
C3Tp2 0.071(2) 0.078(2) 0.058(2) 0.005(1) -0.021(1) -0.020(1) C
C4Tp2 0.091(3) 0.084(3) 0.055(2) 0.013(2) -0.015(1) -0.018(1) C
C5Tp2 0.079(3) 0.064(2) 0.058(1) 0.010(2) 0.001(2) -0.009(1) C
C6Tp2 0.054(2) 0.053(2) 0.065(1) 0.002(1) 0.001(2) -0.008(1) C
S1Tp3 0.0453(8) 0.046(1) 0.052(1) 0.0035(4) -0.0208(5) -0.0147(6) S
C1Tp3 0.0468(7) 0.0448(8) 0.054(1) 0.0038(6) -0.0206(5) -0.016(1) C
C2Tp3 0.058(2) 0.080(3) 0.058(2) -0.005(2) -0.024(1) -0.028(2) C
C3Tp3 0.076(3) 0.118(6) 0.085(4) -0.020(3) -0.030(2) -0.049(4) C
C4Tp3 0.079(3) 0.094(4) 0.112(6) -0.025(3) -0.029(3) -0.046(4) C
C5Tp3 0.068(3) 0.058(2) 0.099(5) -0.014(2) -0.023(3) -0.017(2) C
C6Tp3 0.054(1) 0.047(1) 0.068(2) -0.0006(9) -0.022(1) -0.008(1) C
S1Tp3' 0.0455(8) 0.046(1) 0.052(1) 0.0032(4) -0.0209(5) -0.0148(6) S
C1Tp3' 0.0447(7) 0.0446(9) 0.050(1) 0.0043(6) -0.0207(5) -0.0143(8) C
C2Tp3' 0.0442(8) 0.057(2) 0.059(2) 0.0059(8) -0.0189(6) -0.016(2) C
C3Tp3' 0.0455(8) 0.081(4) 0.074(4) -0.002(1) -0.0229(6) -0.015(3) C
C4Tp3' 0.062(2) 0.101(5) 0.089(5) -0.019(2) -0.031(2) -0.029(4) C
C5Tp3' 0.075(3) 0.096(4) 0.093(4) -0.018(2) -0.027(2) -0.048(4) C
C6Tp3' 0.059(1) 0.064(2) 0.070(3) -0.002(1) -0.021(1) -0.032(2) C

loop_
_geom_angle_atom_site_label_1
_geom_angle_atom_site_label_2
_geom_angle_atom_site_label_3
_geom_angle
_geom_angle_site_symmetry_1
_geom_angle_site_symmetry_2
_geom_angle_site_symmetry_3
_geom_angle_publ_flag
C1 P C7 110.6(1) 1_555 1_555 1_555 no
C1 P C13 108.3(1) 1_555 1_555 1_555 no
C1 P C19 109.4(1) 1_555 1_555 1_555 no
C7 P C13 109.7(1) 1_555 1_555 1_555 no
C7 P C19 108.6(1) 1_555 1_555 1_555 no
C13 P C19 110.3(1) 1_555 1_555 1_555 no
P C1 C2 120.3(2) 1_555 1_555 1_555 no
P C1 C6 119.7(2) 1_555 1_555 1_555 no
C2 C1 C6 119.8(2) 1_555 1_555 1_555 no
C1 C2 C3 119.7(2) 1_555 1_555 1_555 no
C2 C3 C4 120.1(2) 1_555 1_555 1_555 no
C3 C4 C5 120.6(2) 1_555 1_555 1_555 no
C4 C5 C6 120.1(2) 1_555 1_555 1_555 no
C1 C6 C5 119.7(2) 1_555 1_555 1_555 no
P C7 C8 120.8(2) 1_555 1_555 1_555 no
P C7 C12 119.3(2) 1_555 1_555 1_555 no
P C13 C14 120.9(2) 1_555 1_555 1_555 no
P C13 C18 118.9(2) 1_555 1_555 1_555 no
P C19 C20 120.3(2) 1_555 1_555 1_555 no
P C19 C24 119.8(2) 1_555 1_555 1_555 no
S1Tp1 Cd S1Tp2 122.1(1) 1_555 1_555 1_555 no
S1Tp1 Cd S1Tp3 107.6(1) 1_555 1_555 1_555 no
S1Tp1 Cd S1Tp3' 106.2(1) 1_555 1_555 1_555 no
S1Tp1 Cd S1Tp3 104.2(1) 1_555 1_555 2_655 no
S1Tp1 Cd S1Tp3' 105.6(1) 1_555 1_555 2_655 no
S1Tp2 Cd S1Tp3 113.4(1) 1_555 1_555 1_555 no
S1Tp2 Cd S1Tp3' 114.8(1) 1_555 1_555 1_555 no
S1Tp2 Cd S1Tp3 111.1(1) 1_555 1_555 2_655 no
S1Tp2 Cd S1Tp3' 109.8(1) 1_555 1_555 2_655 no
S1Tp3 Cd S1Tp3 94.6(1) 1_555 1_555 2_655 no
S1Tp3' Cd S1Tp3' 94.6(1) 1_555 1_555 2_655 no
Cd S1Tp1 C1Tp1 104.7(1) 1_555 1_555 1_555 no
S1Tp1 C1Tp1 C2Tp1 119.0(2) 1_555 1_555 1_555 no
S1Tp1 C1Tp1 C6Tp1 123.2(2) 1_555 1_555 1_555 no
C2Tp1 C1Tp1 C6Tp1 117.8(2) 1_555 1_555 1_555 no
C1Tp1 C2Tp1 C3Tp1 121.0(2) 1_555 1_555 1_555 no
C2Tp1 C3Tp1 C4Tp1 120.5(2) 1_555 1_555 1_555 no
C3Tp1 C4Tp1 C5Tp1 119.2(3) 1_555 1_555 1_555 no
C4Tp1 C5Tp1 C6Tp1 120.5(2) 1_555 1_555 1_555 no
C1Tp1 C6Tp1 C5Tp1 121.0(2) 1_555 1_555 1_555 no
Cd S1Tp2 C1Tp2 104.2(1) 1_555 1_555 1_555 no
S1Tp2 C1Tp2 C2Tp2 124.0(2) 1_555 1_555 1_555 no
S1Tp2 C1Tp2 C6Tp2 118.2(2) 1_555 1_555 1_555 no
Cd S1Tp3 C1Tp3 117.2(2) 1_555 1_555 1_555 no
Cd S1Tp3 Cd 85.4(1) 1_555 1_555 2_655 no
C1Tp3 S1Tp3 Cd 100.9(2) 1_555 1_555 2_655 no
S1Tp3 C1Tp3 C2Tp3 119.2(3) 1_555 1_555 1_555 no
S1Tp3 C1Tp3 C6Tp3 122.7(3) 1_555 1_555 1_555 no
Cd S1Tp3' C1Tp3' 107.9(3) 1_555 1_555 1_555 no
Cd S1Tp3' Cd 85.4(1) 1_555 1_555 2_655 no
C1Tp3' S1Tp3' Cd 112.5(3) 1_555 1_555 2_655 no
S1Tp3' C1Tp3' C2Tp3' 122.5(3) 1_555 1_555 1_555 no
S1Tp3' C1Tp3' C6Tp3' 119.1(3) 1_555 1_555 1_555 no

loop_
_geom_bond_atom_site_label_1
_geom_bond_atom_site_label_2
_geom_bond_distance
_geom_bond_site_symmetry_1
_geom_bond_site_symmetry_2
_geom_bond_publ_flag
P C1 1.794(3) 1_555 1_555 no
P C7 1.788(2) 1_555 1_555 no
P C13 1.794(3) 1_555 1_555 no
P C19 1.795(3) 1_555 1_555 no
C1 C2 1.388(2) 1_555 1_555 no
C1 C6 1.388(2) 1_555 1_555 no
C2 C3 1.389(2) 1_555 1_555 no
C3 C4 1.372(2) 1_555 1_555 no
C4 C5 1.372(2) 1_555 1_555 no
C5 C6 1.389(2) 1_555 1_555 no
Cd S1Tp1 2.478(1) 1_555 1_555 no
Cd S1Tp2 2.481(1) 1_555 1_555 no
Cd S1Tp3 2.583(1) 1_555 1_555 no
Cd S1Tp3' 2.583(1) 1_555 1_555 no
Cd S1Tp3 2.651(1) 1_555 2_655 no
Cd S1Tp3' 2.651(1) 1_555 2_655 no
S1Tp1 C1Tp1 1.763(2) 1_555 1_555 no
C1Tp1 C2Tp1 1.391(2) 1_555 1_555 no
C1Tp1 C6Tp1 1.391(2) 1_555 1_555 no
C2Tp1 C3Tp1 1.376(2) 1_555 1_555 no
C3Tp1 C4Tp1 1.378(2) 1_555 1_555 no
C4Tp1 C5Tp1 1.378(2) 1_555 1_555 no
C5Tp1 C6Tp1 1.376(2) 1_555 1_555 no
S1Tp2 C1Tp2 1.764(2) 1_555 1_555 no
S1Tp3 C1Tp3 1.766(5) 1_555 1_555 no
S1Tp3' C1Tp3' 1.769(4) 1_555 1_555 no
